data_4114351
loop_
_publ_author_name
'Colette Boskovic'
'Roland Bircher'
'Philip L. W. Tregenna-Piggott'
'Hans U. G\"udel'
'Carley Paulsen'
'Wolfgang Wernsdorfer'
'Anne-Laure Barra'
'Eugene Khatsko'
'Antonia Neels'
'Helen Stoeckli-Evans'

_publ_section_title
;
 Ferromagnetic and Antiferromagnetic Intermolecular Interactions in a New
 Family of Mn4 Complexes with an Energy Barrier to Magnetization Reversal
;
_journal_name_full 'Journal of the American Chemical Society'
_journal_page_first 14046
_journal_page_last 14058
_journal_paper_doi 10.1021/ja0367086
_journal_volume 125
_journal_year 2003
_chemical_formula_moiety 'C52 H68 Cl4 Mn4 N4 O8'
_chemical_formula_sum 'C52 H68 Cl4 Mn4 N4 O8'
_chemical_formula_weight 1238.66
_chemical_name_systematic
; 
 ? 
;
_space_group_IT_number 82
_symmetry_cell_setting tetragonal
_symmetry_space_group_name_Hall 'I -4'
_symmetry_space_group_name_H-M 'I -4'
_atom_sites_solution_hydrogens geom
_atom_sites_solution_primary direct
_atom_sites_solution_secondary difmap
_audit_creation_method SHELXL-97
_cell_angle_alpha 90.00
_cell_angle_beta 90.00
_cell_angle_gamma 90.00
_cell_formula_units_Z 2
_cell_length_a 15.8213(8)
_cell_length_b 15.8213(8)
_cell_length_c 11.4105(6)
_cell_measurement_reflns_used 17214
_cell_measurement_temperature 153(2)
_cell_measurement_theta_max 29.51
_cell_measurement_theta_min 1.82
_cell_volume 2856.2(3)
_computing_cell_refinement 'CELL (Stoe IPDS Software, 2000)'
_computing_data_collection 'EXPOSE (Stoe IPDS Software, 2000)'
_computing_data_reduction 'INTEGRATE (Stoe IPDS Software, 2000)'
_computing_molecular_graphics 'PLATON99 (Spek, 1990)'
_computing_publication_material 'SHELXL-97 (Sheldrick, 1997)'
_computing_structure_refinement 'SHELXL-97 (Sheldrick, 1997)'
_computing_structure_solution 'SHELXS-97 (Sheldrick, 1990)'
_diffrn_ambient_temperature 153(2)
_diffrn_detector_area_resol_mean 0.716\%A
_diffrn_measured_fraction_theta_full 0.993
_diffrn_measured_fraction_theta_max 0.993
_diffrn_measurement_device_type 'STOE IPDS'
_diffrn_measurement_method 'omega oscillation'
_diffrn_radiation_monochromator graphite
_diffrn_radiation_source 'fine-focus sealed tube'
_diffrn_radiation_type MoK\a
_diffrn_radiation_wavelength 0.71073
_diffrn_reflns_av_R_equivalents 0.0321
_diffrn_reflns_av_sigmaI/netI 0.0222
_diffrn_reflns_limit_h_max 21
_diffrn_reflns_limit_h_min -20
_diffrn_reflns_limit_k_max 21
_diffrn_reflns_limit_k_min -21
_diffrn_reflns_limit_l_max 12
_diffrn_reflns_limit_l_min -15
_diffrn_reflns_number 13058
_diffrn_reflns_theta_full 29.51
_diffrn_reflns_theta_max 29.51
_diffrn_reflns_theta_min 1.82
_diffrn_standards_decay_% 0
_diffrn_standards_interval_time 0
_diffrn_standards_number 0
_exptl_absorpt_coefficient_mu 1.104
_exptl_absorpt_correction_type none
_exptl_crystal_colour dark_red
_exptl_crystal_density_diffrn 1.440
_exptl_crystal_density_meas ?
_exptl_crystal_description block
_exptl_crystal_F_000 1280
_exptl_crystal_size_max 0.30
_exptl_crystal_size_mid 0.25
_exptl_crystal_size_min 0.16
_refine_diff_density_max 0.341
_refine_diff_density_min -0.464
_refine_diff_density_rms 0.057
_refine_ls_abs_structure_details 'Flack H D (1983), Acta Cryst. A39, 876-881'
_refine_ls_abs_structure_Flack 0.01(2)
_refine_ls_extinction_coef 0.0046(6)
_refine_ls_extinction_expression Fc^*^=kFc[1+0.001xFc^2^\l^3^/sin(2\q)]^-1/4^
_refine_ls_extinction_method SHELXL
_refine_ls_goodness_of_fit_ref 1.045
_refine_ls_hydrogen_treatment constr
_refine_ls_matrix_type full
_refine_ls_number_parameters 164
_refine_ls_number_reflns 3963
_refine_ls_number_restraints 0
_refine_ls_restrained_S_all 1.045
_refine_ls_R_factor_all 0.0363
_refine_ls_R_factor_gt 0.0333
_refine_ls_shift/su_max <0.001
_refine_ls_shift/su_mean <0.001
_refine_ls_structure_factor_coef Fsqd
_refine_ls_weighting_details 'calc w=1/[\s^2^(Fo^2^)+(0.0554P)^2^+1.8854P] where P=(Fo^2^+2Fc^2^)/3'
_refine_ls_weighting_scheme calc
_refine_ls_wR_factor_gt 0.0896
_refine_ls_wR_factor_ref 0.0918
_reflns_number_gt 3705
_reflns_number_total 3963
_reflns_threshold_expression I>2sigma(I)
_cod_data_source_file ja0367086si20030616_010427.cif
_cod_data_source_block cpd3
_cod_depositor_comments
;
The following automatic conversions were performed:

'_exptl_crystal_density_meas' value 'none' was changed to '?' - the
value is perceived as not measured.

Automatic conversion script
Id: cif_fix_values 3008 2015-01-20 13:52:24Z robertas 
;
_cod_database_code 4114351

loop_
_symmetry_equiv_pos_as_xyz
'x, y, z'
'-x, -y, z'
'y, -x, -z'
'-y, x, -z'
'x+1/2, y+1/2, z+1/2'
'-x+1/2, -y+1/2, z+1/2'
'y+1/2, -x+1/2, -z+1/2'
'-y+1/2, x+1/2, -z+1/2'

loop_
_atom_site_label
_atom_site_type_symbol
_atom_site_fract_x
_atom_site_fract_y
_atom_site_fract_z
_atom_site_U_iso_or_equiv
_atom_site_adp_type
_atom_site_occupancy
_atom_site_symmetry_multiplicity
_atom_site_calc_flag
_atom_site_refinement_flags
Mn1 Mn 0.074354(18) 0.126208(18) 0.50130(3) 0.02955(10) Uani 1 1 d .
Cl1 Cl -0.05317(4) 0.17638(4) 0.36077(5) 0.03690(13) Uani 1 1 d .
O1 O 0.07668(12) 0.22745(11) 0.58285(16) 0.0372(4) Uani 1 1 d .
O2 O 0.08632(10) 0.02359(10) 0.41053(15) 0.0292(3) Uani 1 1 d .
N1 N 0.15834(12) 0.16984(12) 0.38609(17) 0.0293(4) Uani 1 1 d .
C1 C 0.10641(14) 0.30138(14) 0.5502(2) 0.0302(4) Uani 1 1 d .
C2 C 0.08275(18) 0.37236(16) 0.6158(2) 0.0381(5) Uani 1 1 d .
H2A H 0.0470 0.3657 0.6799 0.046 Uiso 1 1 calc R
C3 C 0.1113(2) 0.45127(17) 0.5875(2) 0.0443(6) Uani 1 1 d .
H3A H 0.0938 0.4970 0.6325 0.053 Uiso 1 1 calc R
C4 C 0.1655(2) 0.46552(16) 0.4937(3) 0.0493(6) Uani 1 1 d .
C5 C 0.18968(19) 0.39553(17) 0.4289(2) 0.0428(6) Uani 1 1 d .
H5A H 0.2267 0.4029 0.3664 0.051 Uiso 1 1 calc R
C6 C 0.16046(14) 0.31416(15) 0.4541(2) 0.0313(4) Uani 1 1 d .
C7 C 0.18503(14) 0.24579(14) 0.3786(2) 0.0303(4) Uani 1 1 d .
H7A H 0.2236 0.2579 0.3194 0.036 Uiso 1 1 calc R
C8 C 0.18801(15) 0.10327(15) 0.3061(2) 0.0337(5) Uani 1 1 d .
H8B H 0.2380 0.0760 0.3377 0.040 Uiso 1 1 calc R
H8A H 0.2019 0.1271 0.2302 0.040 Uiso 1 1 calc R
C9 C 0.11637(15) 0.04016(14) 0.2947(2) 0.0324(4) Uani 1 1 d .
H9B H 0.0714 0.0634 0.2467 0.039 Uiso 1 1 calc R
H9A H 0.1364 -0.0116 0.2585 0.039 Uiso 1 1 calc R
C10 C 0.1926(3) 0.5545(2) 0.4574(3) 0.0792(14) Uani 1 1 d .
C11 C 0.1650(5) 0.6201(3) 0.5462(5) 0.155(4) Uani 1 1 d .
H11A H 0.2005 0.6167 0.6143 0.233 Uiso 1 1 calc R
H11B H 0.1074 0.6099 0.5684 0.233 Uiso 1 1 calc R
H11C H 0.1696 0.6755 0.5123 0.233 Uiso 1 1 calc R
C12 C 0.2880(4) 0.5578(3) 0.4444(5) 0.114(2) Uani 1 1 d .
H12A H 0.3059 0.6157 0.4396 0.170 Uiso 1 1 calc R
H12B H 0.3044 0.5285 0.3744 0.170 Uiso 1 1 calc R
H12C H 0.3139 0.5314 0.5111 0.170 Uiso 1 1 calc R
C13 C 0.1526(5) 0.5751(3) 0.3399(5) 0.118(3) Uani 1 1 d .
H13A H 0.0922 0.5762 0.3480 0.178 Uiso 1 1 calc R
H13B H 0.1683 0.5328 0.2836 0.178 Uiso 1 1 calc R
H13C H 0.1721 0.6294 0.3138 0.178 Uiso 1 1 calc R

loop_
_atom_site_aniso_label
_atom_site_aniso_U_11
_atom_site_aniso_U_22
_atom_site_aniso_U_33
_atom_site_aniso_U_23
_atom_site_aniso_U_13
_atom_site_aniso_U_12
Mn1 0.02920(16) 0.02702(15) 0.03244(16) 0.00101(15) 0.00475(15) -0.00185(10)
Cl1 0.0367(3) 0.0350(3) 0.0391(3) 0.0069(2) 0.0047(2) 0.0052(2)
O1 0.0435(9) 0.0308(8) 0.0373(9) -0.0013(7) 0.0132(7) -0.0081(7)
O2 0.0300(7) 0.0268(7) 0.0309(8) 0.0030(6) 0.0000(6) 0.0041(5)
N1 0.0267(8) 0.0312(9) 0.0299(9) 0.0040(7) 0.0045(7) 0.0022(6)
C1 0.0316(10) 0.0285(10) 0.0306(10) 0.0012(8) -0.0003(8) -0.0036(8)
C2 0.0492(14) 0.0366(11) 0.0285(11) -0.0051(9) 0.0084(9) -0.0110(10)
C3 0.0685(18) 0.0327(11) 0.0318(12) -0.0053(10) 0.0061(12) -0.0101(11)
C4 0.0771(18) 0.0345(11) 0.0363(12) -0.0007(12) 0.0103(15) -0.0168(11)
C5 0.0528(15) 0.0391(12) 0.0365(13) 0.0008(10) 0.0101(11) -0.0132(11)
C6 0.0310(10) 0.0323(10) 0.0307(10) 0.0005(8) 0.0006(8) -0.0035(8)
C7 0.0266(9) 0.0341(10) 0.0303(11) 0.0058(8) 0.0027(8) -0.0005(7)
C8 0.0340(10) 0.0321(10) 0.0351(11) 0.0026(9) 0.0078(9) 0.0057(8)
C9 0.0373(11) 0.0298(10) 0.0300(11) 0.0003(8) 0.0015(9) 0.0060(8)
C10 0.147(4) 0.0365(14) 0.0543(19) -0.0084(13) 0.047(2) -0.0328(19)
C11 0.297(10) 0.046(2) 0.123(5) -0.039(3) 0.137(6) -0.073(4)
C12 0.157(5) 0.085(3) 0.100(4) -0.022(3) 0.049(4) -0.080(4)
C13 0.231(8) 0.043(2) 0.081(3) 0.021(2) 0.047(4) 0.007(3)

loop_
_atom_type_symbol
_atom_type_description
_atom_type_scat_dispersion_real
_atom_type_scat_dispersion_imag
_atom_type_scat_source
C C 0.0033 0.0016 'International Tables Vol C Tables 4.2.6.8 and 6.1.1.4'
H H 0.0000 0.0000 'International Tables Vol C Tables 4.2.6.8 and 6.1.1.4'
Cl Cl 0.1484 0.1585 'International Tables Vol C Tables 4.2.6.8 and 6.1.1.4'
Mn Mn 0.3368 0.7283 'International Tables Vol C Tables 4.2.6.8 and 6.1.1.4'
N N 0.0061 0.0033 'International Tables Vol C Tables 4.2.6.8 and 6.1.1.4'
O O 0.0106 0.0060 'International Tables Vol C Tables 4.2.6.8 and 6.1.1.4'

loop_
_geom_angle_atom_site_label_1
_geom_angle_atom_site_label_2
_geom_angle_atom_site_label_3
_geom_angle
_geom_angle_site_symmetry_1
_geom_angle_site_symmetry_3
O1 Mn1 O2 172.84(7) . .
O1 Mn1 O2 92.09(7) . 4_556
O2 Mn1 O2 94.72(10) . 4_556
O1 Mn1 N1 91.07(8) . .
O2 Mn1 N1 82.67(7) . .
O2 Mn1 N1 168.89(8) 4_556 .
O1 Mn1 Cl1 93.99(7) . 3_556
O2 Mn1 Cl1 83.54(5) . 3_556
O2 Mn1 Cl1 92.19(5) 4_556 3_556
N1 Mn1 Cl1 98.22(6) . 3_556
O1 Mn1 Cl1 93.38(7) . .
O2 Mn1 Cl1 90.11(5) . .
O2 Mn1 Cl1 78.91(5) 4_556 .
N1 Mn1 Cl1 90.27(6) . .
Cl1 Mn1 Cl1 168.64(2) 3_556 .
Mn1 Cl1 Mn1 77.544(19) 4_556 .
C1 O1 Mn1 129.33(15) . .
C9 O2 Mn1 111.94(13) . .
C9 O2 Mn1 120.98(13) . 3_556
Mn1 O2 Mn1 114.95(8) . 3_556
C7 N1 C8 121.83(19) . .
C7 N1 Mn1 126.20(16) . .
C8 N1 Mn1 111.96(14) . .
O1 C1 C2 117.8(2) . .
O1 C1 C6 124.6(2) . .
C2 C1 C6 117.7(2) . .
C3 C2 C1 121.2(2) . .
C3 C2 H2A 119.4 . .
C1 C2 H2A 119.4 . .
C2 C3 C4 122.3(2) . .
C2 C3 H3A 118.9 . .
C4 C3 H3A 118.9 . .
C5 C4 C3 116.9(2) . .
C5 C4 C10 121.0(3) . .
C3 C4 C10 122.0(3) . .
C4 C5 C6 122.4(2) . .
C4 C5 H5A 118.8 . .
C6 C5 H5A 118.8 . .
C5 C6 C1 119.6(2) . .
C5 C6 C7 118.7(2) . .
C1 C6 C7 121.6(2) . .
N1 C7 C6 125.4(2) . .
N1 C7 H7A 117.3 . .
C6 C7 H7A 117.3 . .
N1 C8 C9 106.66(18) . .
N1 C8 H8B 110.4 . .
C9 C8 H8B 110.4 . .
N1 C8 H8A 110.4 . .
C9 C8 H8A 110.4 . .
H8B C8 H8A 108.6 . .
O2 C9 C8 106.8(2) . .
O2 C9 H9B 110.4 . .
C8 C9 H9B 110.4 . .
O2 C9 H9A 110.4 . .
C8 C9 H9A 110.4 . .
H9B C9 H9A 108.6 . .
C11 C10 C12 109.1(4) . .
C11 C10 C13 108.9(5) . .
C12 C10 C13 108.7(4) . .
C11 C10 C4 111.7(3) . .
C12 C10 C4 109.7(4) . .
C13 C10 C4 108.7(4) . .
C10 C11 H11A 109.5 . .
C10 C11 H11B 109.5 . .
H11A C11 H11B 109.5 . .
C10 C11 H11C 109.5 . .
H11A C11 H11C 109.5 . .
H11B C11 H11C 109.5 . .
C10 C12 H12A 109.5 . .
C10 C12 H12B 109.5 . .
H12A C12 H12B 109.5 . .
C10 C12 H12C 109.5 . .
H12A C12 H12C 109.5 . .
H12B C12 H12C 109.5 . .
C10 C13 H13A 109.5 . .
C10 C13 H13B 109.5 . .
H13A C13 H13B 109.5 . .
C10 C13 H13C 109.5 . .
H13A C13 H13C 109.5 . .
H13B C13 H13C 109.5 . .

loop_
_geom_bond_atom_site_label_1
_geom_bond_atom_site_label_2
_geom_bond_distance
_geom_bond_site_symmetry_2
Mn1 O1 1.8528(17) .
Mn1 O2 1.9351(16) .
Mn1 O2 1.9523(16) 4_556
Mn1 N1 1.9926(18) .
Mn1 Cl1 2.5333(7) 3_556
Mn1 Cl1 2.6967(7) .
Cl1 Mn1 2.5333(7) 4_556
O1 C1 1.315(3) .
O2 C9 1.429(3) .
O2 Mn1 1.9523(16) 3_556
N1 C7 1.277(3) .
N1 C8 1.470(3) .
C1 C2 1.401(3) .
C1 C6 1.405(3) .
C2 C3 1.366(3) .
C2 H2A 0.9300 .
C3 C4 1.390(4) .
C3 H3A 0.9300 .
C4 C5 1.385(4) .
C4 C10 1.528(4) .
C5 C6 1.398(3) .
C5 H5A 0.9300 .
C6 C7 1.436(3) .
C7 H7A 0.9300 .
C8 C9 1.516(3) .
C8 H8B 0.9700 .
C8 H8A 0.9700 .
C9 H9B 0.9700 .
C9 H9A 0.9700 .
C10 C11 1.515(5) .
C10 C12 1.517(8) .
C10 C13 1.518(8) .
C11 H11A 0.9600 .
C11 H11B 0.9600 .
C11 H11C 0.9600 .
C12 H12A 0.9600 .
C12 H12B 0.9600 .
C12 H12C 0.9600 .
C13 H13A 0.9600 .
C13 H13B 0.9600 .
C13 H13C 0.9600 .

loop_
_geom_torsion_atom_site_label_1
_geom_torsion_atom_site_label_2
_geom_torsion_atom_site_label_3
_geom_torsion_atom_site_label_4
_geom_torsion
_geom_torsion_site_symmetry_1
_geom_torsion_site_symmetry_4
O1 Mn1 Cl1 Mn1 -105.51(5) . 4_556
O2 Mn1 Cl1 Mn1 80.74(5) . 4_556
O2 Mn1 Cl1 Mn1 -14.04(5) 4_556 4_556
N1 Mn1 Cl1 Mn1 163.41(6) . 4_556
Cl1 Mn1 Cl1 Mn1 24.91(9) 3_556 4_556
O2 Mn1 O1 C1 44.1(8) . .
O2 Mn1 O1 C1 -154.0(2) 4_556 .
N1 Mn1 O1 C1 15.4(2) . .
Cl1 Mn1 O1 C1 113.7(2) 3_556 .
Cl1 Mn1 O1 C1 -75.0(2) . .
O1 Mn1 O2 C9 -51.8(7) . .
O2 Mn1 O2 C9 146.33(16) 4_556 .
N1 Mn1 O2 C9 -22.81(15) . .
Cl1 Mn1 O2 C9 -122.00(14) 3_556 .
Cl1 Mn1 O2 C9 67.44(14) . .
O1 Mn1 O2 Mn1 91.2(7) . 3_556
O2 Mn1 O2 Mn1 -70.60(8) 4_556 3_556
N1 Mn1 O2 Mn1 120.26(10) . 3_556
Cl1 Mn1 O2 Mn1 21.08(7) 3_556 3_556
Cl1 Mn1 O2 Mn1 -149.48(8) . 3_556
O1 Mn1 N1 C7 -8.5(2) . .
O2 Mn1 N1 C7 175.0(2) . .
O2 Mn1 N1 C7 98.0(4) 4_556 .
Cl1 Mn1 N1 C7 -102.69(19) 3_556 .
Cl1 Mn1 N1 C7 84.89(19) . .
O1 Mn1 N1 C8 171.72(16) . .
O2 Mn1 N1 C8 -4.81(15) . .
O2 Mn1 N1 C8 -81.8(4) 4_556 .
Cl1 Mn1 N1 C8 77.53(15) 3_556 .
Cl1 Mn1 N1 C8 -94.89(15) . .
Mn1 O1 C1 C2 164.97(19) . .
Mn1 O1 C1 C6 -15.2(4) . .
O1 C1 C2 C3 179.8(3) . .
C6 C1 C2 C3 0.0(4) . .
C1 C2 C3 C4 -0.7(5) . .
C2 C3 C4 C5 0.2(5) . .
C2 C3 C4 C10 175.9(4) . .
C3 C4 C5 C6 1.1(5) . .
C10 C4 C5 C6 -174.7(4) . .
C4 C5 C6 C1 -1.8(4) . .
C4 C5 C6 C7 176.6(3) . .
O1 C1 C6 C5 -178.6(3) . .
C2 C1 C6 C5 1.2(4) . .
O1 C1 C6 C7 3.0(4) . .
C2 C1 C6 C7 -177.2(2) . .
C8 N1 C7 C6 -178.9(2) . .
Mn1 N1 C7 C6 1.3(3) . .
C5 C6 C7 N1 -174.7(2) . .
C1 C6 C7 N1 3.7(4) . .
C7 N1 C8 C9 -150.8(2) . .
Mn1 N1 C8 C9 29.0(2) . .
Mn1 O2 C9 C8 44.43(19) . .
Mn1 O2 C9 C8 -96.12(18) 3_556 .
N1 C8 C9 O2 -46.5(2) . .
C5 C4 C10 C11 -175.3(5) . .
C3 C4 C10 C11 9.1(7) . .
C5 C4 C10 C12 -54.1(5) . .
C3 C4 C10 C12 130.3(4) . .
C5 C4 C10 C13 64.6(5) . .
C3 C4 C10 C13 -111.0(4) . .
